data_7126503
loop_
_publ_author_name
'Li, Zi-Jian'
'Ju, Yu'
'Yu, Bowen'
'Wu, Xiaoling'
'Lu, Huangjie'
'Li, Yongxin'
'Zhou, Jing'
'Guo, Xiaofeng'
'Zhang, Zhi-Hui'
'Lin, Jian'
'Wang, Jian-Qiang'
'Wang, Shuao'

_publ_section_title
;
 Modulated synthesis and isoreticular expansion of Th-MOFs with record
 high pore volume and surface area for iodine adsorption.
;
_journal_issue 49
_journal_name_full 'Chemical communications (Cambridge, England)'
_journal_page_first 6715
_journal_page_last 6718
_journal_paper_doi 10.1039/d0cc02841j
_journal_volume 56
_journal_year 2020
_chemical_formula_moiety '2(C30 H18 O19 Th3)'
_chemical_formula_sum 'C60 H36 O38 Th6'
_chemical_formula_weight 2757.13
_space_group_crystal_system cubic
_space_group_IT_number 225
_space_group_name_Hall '-F 4 2 3'
_space_group_name_H-M_alt 'F m -3 m'
_atom_sites_solution_hydrogens geom
_atom_sites_solution_primary dual
_audit_creation_date 2020-01-11
_audit_creation_method
;
Olex2 1.2
(compiled 2018.05.29 svn.r3508 for OlexSys, GUI svn.r5506)
;
_audit_update_record
;
2020-02-10 deposited with the CCDC.	2020-05-11 downloaded from the CCDC.
;
_cell_angle_alpha 90
_cell_angle_beta 90
_cell_angle_gamma 90
_cell_formula_units_Z 4
_cell_length_a 25.0520(7)
_cell_length_b 25.0520(7)
_cell_length_c 25.0520(7)
_cell_measurement_reflns_used 4773
_cell_measurement_temperature 120
_cell_measurement_theta_max 27.491
_cell_measurement_theta_min 2.30
_cell_volume 15722.7(8)
_computing_cell_refinement 'SAINT V8.38A (?, 2016)'
_computing_data_reduction 'SAINT V8.38A (?, 2016)'
_computing_molecular_graphics 'Olex2 (Dolomanov et al., 2009)'
_computing_publication_material 'Olex2 (Dolomanov et al., 2009)'
_computing_structure_refinement 'ShelXL (Sheldrick, 2015)'
_computing_structure_solution 'XT (Sheldrick, 2015)'
_diffrn_ambient_temperature 120
_diffrn_measured_fraction_theta_full 0.997
_diffrn_measured_fraction_theta_max 0.998
_diffrn_measurement_device_type 'Bruker D8-Venture'
_diffrn_measurement_method '\f and \w scans'
_diffrn_radiation_type MoK\a
_diffrn_radiation_wavelength 0.71073
_diffrn_reflns_av_R_equivalents 0.0808
_diffrn_reflns_av_unetI/netI 0.0260
_diffrn_reflns_Laue_measured_fraction_full 0.997
_diffrn_reflns_Laue_measured_fraction_max 0.998
_diffrn_reflns_limit_h_max 28
_diffrn_reflns_limit_h_min -23
_diffrn_reflns_limit_k_max 30
_diffrn_reflns_limit_k_min -32
_diffrn_reflns_limit_l_max 28
_diffrn_reflns_limit_l_min -32
_diffrn_reflns_number 15282
_diffrn_reflns_point_group_measured_fraction_full 0.997
_diffrn_reflns_point_group_measured_fraction_max 0.998
_diffrn_reflns_theta_full 25.242
_diffrn_reflns_theta_max 27.449
_diffrn_reflns_theta_min 2.299
_diffrn_standards_number 0
_exptl_absorpt_coefficient_mu 5.697
_exptl_absorpt_correction_T_max 0.7456
_exptl_absorpt_correction_T_min 0.6602
_exptl_absorpt_correction_type multi-scan
_exptl_absorpt_process_details
'SADABS-2016/2 (Bruker,2016/2) was used for absorption correction. wR2(int) was 0.1066 before and 0.0666 after correction. The Ratio of minimum to maximum transmission is 0.8855. The \l/2 correction factor is Not present.'
_exptl_crystal_colour colourless
_exptl_crystal_colour_primary colourless
_exptl_crystal_density_diffrn 1.165
_exptl_crystal_description octahedral
_exptl_crystal_F_000 4960
_exptl_crystal_size_max 0.12
_exptl_crystal_size_mid 0.12
_exptl_crystal_size_min 0.12
_refine_diff_density_max 2.217
_refine_diff_density_min -2.193
_refine_diff_density_rms 0.206
_refine_ls_extinction_method none
_refine_ls_goodness_of_fit_ref 1.051
_refine_ls_hydrogen_treatment constr
_refine_ls_matrix_type full
_refine_ls_number_parameters 124
_refine_ls_number_reflns 957
_refine_ls_number_restraints 244
_refine_ls_restrained_S_all 0.948
_refine_ls_R_factor_all 0.0812
_refine_ls_R_factor_gt 0.0651
_refine_ls_shift/su_max 0.000
_refine_ls_shift/su_mean 0.000
_refine_ls_structure_factor_coef Fsqd
_refine_ls_weighting_details 'w=1/[\s^2^(Fo^2^)+(0.1144P)^2^+890.0363P] where P=(Fo^2^+2Fc^2^)/3'
_refine_ls_weighting_scheme calc
_refine_ls_wR_factor_gt 0.1827
_refine_ls_wR_factor_ref 0.2054
_reflns_Friedel_coverage 0.000
_reflns_number_gt 783
_reflns_number_total 957
_reflns_threshold_expression 'I > 2\s(I)'
_cod_data_source_file d0cc02841j2.cif
_cod_data_source_block Th-SINAP-11_sq
_cod_depositor_comments 'Adding full bibliography for 7126502--7126508.cif.'
_cod_original_cell_volume 15722.7(13)
_cod_database_code 7126503
_shelx_shelxl_version_number 2014/7
_shelx_space_group_comment
;
The symmetry employed for this shelxl refinement is uniquely defined
by the following loop, which should always be used as a source of
symmetry information in preference to the above space-group names.
They are only intended as comments.
;
_shelx_estimated_absorpt_t_max 0.548
_shelx_estimated_absorpt_t_min 0.548
_olex2_refinement_description
;
1. Fixed Uiso
 At 1.2 times of:
  All C(H) groups
2. Restrained distances
 C8-C9
 1.33 with sigma of 0.02
 C1-O1 = C1-O2 = C10-O3 = C10-O4
 1.22 with sigma of 0.02
 C1-C3 \\sim C1-C7 \\sim C8-C4 \\sim C8-C6
 with sigma of 0.02
 O1-Th1 \\sim O3-Th1_$2
 with sigma of 0.01
 C1-C2 \\sim C5-C8 \\sim C9-C10
 with sigma of 0.02
 C2-O1 \\sim C2-O2 \\sim C9-O3 \\sim C9-O4
 with sigma of 0.01
 O2-Th1_$1 \\sim O4-Th1_$3
 with sigma of 0.01
3. Restrained planarity
 C1, C2, C3, C4, C5, C6, C7, C8, C9, C10, O1, O2, O3, O4, Th1, Th1_$1, Th1_$2,
 Th1_$3
 with sigma of 0.01
4. Rigid bond restraints
 All non-hydrogen atoms
 with sigma for 1-2 distances of 0.01 and sigma for 1-3 distances of 0.01
5. Uiso/Uaniso restraints and constraints
All non-hydrogen atoms have similar U: within 2A with sigma of 0.01 and sigma
for terminal atoms of 0.02
Uanis(C1) \\sim Ueq, Uanis(C2) \\sim Ueq, Uanis(C3) \\sim Ueq, Uanis(C4) \\sim
Ueq, Uanis(C5) \\sim Ueq, Uanis(C6) \\sim Ueq, Uanis(C7) \\sim Ueq, Uanis(C8)
\\sim Ueq, Uanis(C9) \\sim Ueq, Uanis(C10) \\sim Ueq: with sigma of 0.01 and
sigma for terminal atoms of 0.02
Uanis(O4) \\sim Ueq, Uanis(O3) \\sim Ueq, Uanis(O2) \\sim Ueq, Uanis(O1) \\sim
Ueq: with sigma of 0.001 and sigma for terminal atoms of 0.002
6. Others
 Fixed Sof: C1(0.125) C2(0.125) C3(0.125) H3(0.125) C4(0.125) H4(0.125)
 C5(0.125) C6(0.125) H6(0.125) C7(0.125) H7(0.125) C8(0.125) H8(0.125)
 C9(0.125) H9(0.125) C10(0.125) O1(0.125) O2(0.125) O3(0.125) O4(0.125)
7.a Aromatic/amide H refined with riding coordinates:
 C3(H3), C4(H4), C6(H6), C7(H7), C8(H8), C9(H9)
7.b Fitted hexagon refined as free rotating group:
 C2(C3,C4,C5,C6,C7)
;
_olex2_submission_special_instructions 'No special instructions were received'

loop_
_space_group_symop_operation_xyz
'x, y, z'
'-x, -y, z'
'-x, y, -z'
'x, -y, -z'
'z, x, y'
'z, -x, -y'
'-z, -x, y'
'-z, x, -y'
'y, z, x'
'-y, z, -x'
'y, -z, -x'
'-y, -z, x'
'y, x, -z'
'-y, -x, -z'
'y, -x, z'
'-y, x, z'
'x, z, -y'
'-x, z, y'
'-x, -z, -y'
'x, -z, y'
'z, y, -x'
'z, -y, x'
'-z, y, x'
'-z, -y, -x'
'x, y+1/2, z+1/2'
'-x, -y+1/2, z+1/2'
'-x, y+1/2, -z+1/2'
'x, -y+1/2, -z+1/2'
'z, x+1/2, y+1/2'
'z, -x+1/2, -y+1/2'
'-z, -x+1/2, y+1/2'
'-z, x+1/2, -y+1/2'
'y, z+1/2, x+1/2'
'-y, z+1/2, -x+1/2'
'y, -z+1/2, -x+1/2'
'-y, -z+1/2, x+1/2'
'y, x+1/2, -z+1/2'
'-y, -x+1/2, -z+1/2'
'y, -x+1/2, z+1/2'
'-y, x+1/2, z+1/2'
'x, z+1/2, -y+1/2'
'-x, z+1/2, y+1/2'
'-x, -z+1/2, -y+1/2'
'x, -z+1/2, y+1/2'
'z, y+1/2, -x+1/2'
'z, -y+1/2, x+1/2'
'-z, y+1/2, x+1/2'
'-z, -y+1/2, -x+1/2'
'x+1/2, y, z+1/2'
'-x+1/2, -y, z+1/2'
'-x+1/2, y, -z+1/2'
'x+1/2, -y, -z+1/2'
'z+1/2, x, y+1/2'
'z+1/2, -x, -y+1/2'
'-z+1/2, -x, y+1/2'
'-z+1/2, x, -y+1/2'
'y+1/2, z, x+1/2'
'-y+1/2, z, -x+1/2'
'y+1/2, -z, -x+1/2'
'-y+1/2, -z, x+1/2'
'y+1/2, x, -z+1/2'
'-y+1/2, -x, -z+1/2'
'y+1/2, -x, z+1/2'
'-y+1/2, x, z+1/2'
'x+1/2, z, -y+1/2'
'-x+1/2, z, y+1/2'
'-x+1/2, -z, -y+1/2'
'x+1/2, -z, y+1/2'
'z+1/2, y, -x+1/2'
'z+1/2, -y, x+1/2'
'-z+1/2, y, x+1/2'
'-z+1/2, -y, -x+1/2'
'x+1/2, y+1/2, z'
'-x+1/2, -y+1/2, z'
'-x+1/2, y+1/2, -z'
'x+1/2, -y+1/2, -z'
'z+1/2, x+1/2, y'
'z+1/2, -x+1/2, -y'
'-z+1/2, -x+1/2, y'
'-z+1/2, x+1/2, -y'
'y+1/2, z+1/2, x'
'-y+1/2, z+1/2, -x'
'y+1/2, -z+1/2, -x'
'-y+1/2, -z+1/2, x'
'y+1/2, x+1/2, -z'
'-y+1/2, -x+1/2, -z'
'y+1/2, -x+1/2, z'
'-y+1/2, x+1/2, z'
'x+1/2, z+1/2, -y'
'-x+1/2, z+1/2, y'
'-x+1/2, -z+1/2, -y'
'x+1/2, -z+1/2, y'
'z+1/2, y+1/2, -x'
'z+1/2, -y+1/2, x'
'-z+1/2, y+1/2, x'
'-z+1/2, -y+1/2, -x'
'-x, -y, -z'
'x, y, -z'
'x, -y, z'
'-x, y, z'
'-z, -x, -y'
'-z, x, y'
'z, x, -y'
'z, -x, y'
'-y, -z, -x'
'y, -z, x'
'-y, z, x'
'y, z, -x'
'-y, -x, z'
'y, x, z'
'-y, x, -z'
'y, -x, -z'
'-x, -z, y'
'x, -z, -y'
'x, z, y'
'-x, z, -y'
'-z, -y, x'
'-z, y, -x'
'z, -y, -x'
'z, y, x'
'-x, -y+1/2, -z+1/2'
'x, y+1/2, -z+1/2'
'x, -y+1/2, z+1/2'
'-x, y+1/2, z+1/2'
'-z, -x+1/2, -y+1/2'
'-z, x+1/2, y+1/2'
'z, x+1/2, -y+1/2'
'z, -x+1/2, y+1/2'
'-y, -z+1/2, -x+1/2'
'y, -z+1/2, x+1/2'
'-y, z+1/2, x+1/2'
'y, z+1/2, -x+1/2'
'-y, -x+1/2, z+1/2'
'y, x+1/2, z+1/2'
'-y, x+1/2, -z+1/2'
'y, -x+1/2, -z+1/2'
'-x, -z+1/2, y+1/2'
'x, -z+1/2, -y+1/2'
'x, z+1/2, y+1/2'
'-x, z+1/2, -y+1/2'
'-z, -y+1/2, x+1/2'
'-z, y+1/2, -x+1/2'
'z, -y+1/2, -x+1/2'
'z, y+1/2, x+1/2'
'-x+1/2, -y, -z+1/2'
'x+1/2, y, -z+1/2'
'x+1/2, -y, z+1/2'
'-x+1/2, y, z+1/2'
'-z+1/2, -x, -y+1/2'
'-z+1/2, x, y+1/2'
'z+1/2, x, -y+1/2'
'z+1/2, -x, y+1/2'
'-y+1/2, -z, -x+1/2'
'y+1/2, -z, x+1/2'
'-y+1/2, z, x+1/2'
'y+1/2, z, -x+1/2'
'-y+1/2, -x, z+1/2'
'y+1/2, x, z+1/2'
'-y+1/2, x, -z+1/2'
'y+1/2, -x, -z+1/2'
'-x+1/2, -z, y+1/2'
'x+1/2, -z, -y+1/2'
'x+1/2, z, y+1/2'
'-x+1/2, z, -y+1/2'
'-z+1/2, -y, x+1/2'
'-z+1/2, y, -x+1/2'
'z+1/2, -y, -x+1/2'
'z+1/2, y, x+1/2'
'-x+1/2, -y+1/2, -z'
'x+1/2, y+1/2, -z'
'x+1/2, -y+1/2, z'
'-x+1/2, y+1/2, z'
'-z+1/2, -x+1/2, -y'
'-z+1/2, x+1/2, y'
'z+1/2, x+1/2, -y'
'z+1/2, -x+1/2, y'
'-y+1/2, -z+1/2, -x'
'y+1/2, -z+1/2, x'
'-y+1/2, z+1/2, x'
'y+1/2, z+1/2, -x'
'-y+1/2, -x+1/2, z'
'y+1/2, x+1/2, z'
'-y+1/2, x+1/2, -z'
'y+1/2, -x+1/2, -z'
'-x+1/2, -z+1/2, y'
'x+1/2, -z+1/2, -y'
'x+1/2, z+1/2, y'
'-x+1/2, z+1/2, -y'
'-z+1/2, -y+1/2, x'
'-z+1/2, y+1/2, -x'
'z+1/2, -y+1/2, -x'
'z+1/2, y+1/2, x'

loop_
_atom_site_label
_atom_site_type_symbol
_atom_site_fract_x
_atom_site_fract_y
_atom_site_fract_z
_atom_site_U_iso_or_equiv
_atom_site_adp_type
_atom_site_occupancy
_atom_site_site_symmetry_order
_atom_site_calc_flag
_atom_site_refinement_flags_posn
_atom_site_refinement_flags_adp
_atom_site_refinement_flags_occupancy
_atom_site_disorder_assembly
_atom_site_disorder_group
C1 C 0.50000(13) 0.625(2) 0.645(2) 0.097(5) Uani 0.125 1 d DS TU P A -1
C2 C 0.50000(12) 0.6656(18) 0.6901(14) 0.103(5) Uani 0.125 1 d DS TU P A -1
C3 C 0.50000(13) 0.720(2) 0.6780(17) 0.106(6) Uani 0.125 1 d DGS TU P A -1
H3 H 0.5000 0.7311 0.6418 0.127 Uiso 0.125 1 calc RS T P A -1
C4 C 0.50000(14) 0.7573(15) 0.719(2) 0.108(6) Uani 0.125 1 d DGS TU P A -1
H4 H 0.5000 0.7943 0.7106 0.130 Uiso 0.125 1 calc RS T P A -1
C5 C 0.50000(19) 0.7407(11) 0.7718(19) 0.109(6) Uani 0.125 1 d DGS TU P A -1
C6 C 0.5000(2) 0.6866(11) 0.7838(15) 0.107(6) Uani 0.125 1 d DGS TU P A -1
H6 H 0.5000 0.6752 0.8200 0.128 Uiso 0.125 1 calc RS T P A -1
C7 C 0.50000(17) 0.6490(13) 0.7430(15) 0.106(6) Uani 0.125 1 d DGS TU P A -1
H7 H 0.5000 0.6120 0.7513 0.127 Uiso 0.125 1 calc RS T P A -1
C8 C 0.5000(3) 0.7816(12) 0.816(3) 0.108(7) Uani 0.125 1 d DS TU P A -1
H8 H 0.5000 0.7683 0.8515 0.130 Uiso 0.125 1 calc RS T P A -1
C9 C 0.5000(3) 0.8340(11) 0.8102(15) 0.107(7) Uani 0.125 1 d DS TU P A -1
H9 H 0.5000 0.8476 0.7748 0.129 Uiso 0.125 1 calc RS T P A -1
C10 C 0.5000(3) 0.874(3) 0.855(2) 0.105(7) Uani 0.125 1 d DS TU P A -1
O1 O 0.5000(3) 0.579(2) 0.661(3) 0.094(5) Uani 0.125 1 d DS TU P A -1
O2 O 0.5000(3) 0.645(3) 0.6009(15) 0.096(7) Uani 0.125 1 d DS TU P A -1
O3 O 0.5000(3) 0.921(2) 0.840(4) 0.104(8) Uani 0.125 1 d DS TU P A -1
O4 O 0.5000(3) 0.854(4) 0.8995(15) 0.103(9) Uani 0.125 1 d DS TU P A -1
O5 O 0.4484(6) 0.5516(6) 0.5516(6) 0.090(7) Uani 1 6 d S TU P . .
O6 O 0.5000 0.5000 0.7201(10) 0.144(9) Uani 1 8 d S TU P A .
Th1 Th 0.5000 0.5000 0.61186(3) 0.0576(5) Uani 1 8 d DS TU P . .

loop_
_atom_site_aniso_label
_atom_site_aniso_U_11
_atom_site_aniso_U_22
_atom_site_aniso_U_33
_atom_site_aniso_U_23
_atom_site_aniso_U_13
_atom_site_aniso_U_12
C1 0.101(8) 0.094(6) 0.097(7) -0.002(5) 0.000(6) 0.000(6)
C2 0.108(8) 0.101(7) 0.101(7) -0.004(5) 0.000(6) 0.000(6)
C3 0.111(9) 0.102(7) 0.105(8) -0.005(6) 0.000(7) 0.000(7)
C4 0.114(9) 0.105(8) 0.106(8) -0.005(6) 0.000(7) 0.000(7)
C5 0.114(8) 0.107(7) 0.106(7) -0.004(6) 0.000(6) 0.000(6)
C6 0.111(9) 0.106(8) 0.104(8) -0.004(6) 0.000(7) 0.000(7)
C7 0.110(9) 0.106(8) 0.102(7) -0.004(6) 0.000(7) 0.000(7)
C8 0.113(9) 0.107(8) 0.106(8) -0.004(6) 0.000(7) 0.000(7)
C9 0.112(10) 0.107(8) 0.104(9) -0.003(6) 0.000(7) 0.000(7)
C10 0.109(10) 0.105(9) 0.102(9) -0.002(6) 0.000(7) 0.000(7)
O1 0.094(5) 0.094(5) 0.094(5) -0.0010(11) -0.0002(11) 0.0000(11)
O2 0.097(7) 0.096(7) 0.096(7) 0.000(2) 0.000(2) 0.000(2)
O3 0.105(9) 0.104(8) 0.104(9) -0.001(2) 0.000(2) 0.000(2)
O4 0.104(9) 0.103(9) 0.103(9) -0.001(2) 0.000(2) 0.000(2)
O5 0.090(7) 0.090(7) 0.090(7) 0.039(9) -0.039(9) -0.039(9)
O6 0.204(15) 0.204(15) 0.025(7) 0.000 0.000 0.000
Th1 0.0790(6) 0.0790(6) 0.0149(5) 0.000 0.000 0.000

loop_
_atom_type_symbol
_atom_type_description
_atom_type_scat_dispersion_real
_atom_type_scat_dispersion_imag
_atom_type_scat_source
C C 0.0033 0.0016 'International Tables Vol C Tables 4.2.6.8 and 6.1.1.4'
H H 0.0000 0.0000 'International Tables Vol C Tables 4.2.6.8 and 6.1.1.4'
O O 0.0106 0.0060 'International Tables Vol C Tables 4.2.6.8 and 6.1.1.4'
Th Th -7.2400 8.8979 'International Tables Vol C Tables 4.2.6.8 and 6.1.1.4'

loop_
_geom_angle_atom_site_label_1
_geom_angle_atom_site_label_2
_geom_angle_atom_site_label_3
_geom_angle
_geom_angle_site_symmetry_1
_geom_angle_site_symmetry_3
_geom_angle_publ_flag
O1 C1 C2 114(3) . . ?
O2 C1 C2 114(3) . . ?
O2 C1 O1 133(5) . . ?
C3 C2 C1 119.8(8) . . ?
C3 C2 C7 120.0 . . ?
C7 C2 C1 120.2(8) . . ?
C2 C3 H3 120.0 . . ?
C2 C3 C4 120.0 . . ?
C4 C3 H3 120.0 . . ?
C3 C4 H4 120.0 . . ?
C3 C4 C5 120.0 . . ?
C5 C4 H4 120.0 . . ?
C4 C5 C6 120.0 . . ?
C4 C5 C8 119.9(8) . . ?
C6 C5 C8 120.1(8) . . ?
C5 C6 H6 120.0 . . ?
C7 C6 C5 120.0 . . ?
C7 C6 H6 120.0 . . ?
C2 C7 H7 120.0 . . ?
C6 C7 C2 120.0 . . ?
C6 C7 H7 120.0 . . ?
C5 C8 H8 116.8 . . ?
C9 C8 C5 126(5) . . ?
C9 C8 H8 116.8 . . ?
C8 C9 H9 117.3 . . ?
C8 C9 C10 125(5) . . ?
C10 C9 H9 117.3 . . ?
O3 C10 C9 113(3) . . ?
O4 C10 C9 114(3) . . ?
O4 C10 O3 133(5) . . ?
C1 O1 Th1 129(4) . . ?
Th1 O5 Th1 113.4(5) 115 . ?
Th1 O5 Th1 113.4(5) . 101_666 ?
Th1 O5 Th1 113.4(5) 115 101_666 ?
O1 Th1 O5 143.1(9) . 99_565 ?
O1 Th1 O5 82.9(18) . 100_655 ?
O1 Th1 O5 143.1(9) . 2_665 ?
O1 Th1 O5 82.9(18) . . ?
O1 Th1 O6 58(2) . . ?
O1 Th1 Th1 77(2) . 115 ?
O1 Th1 Th1 112.0(14) . 5 ?
O1 Th1 Th1 112.0(14) . 101_666 ?
O1 Th1 Th1 167(2) . 105_666 ?
O5 Th1 O5 66.1(7) . 99_565 ?
O5 Th1 O5 66.1(7) 99_565 2_665 ?
O5 Th1 O5 66.1(7) . 100_655 ?
O5 Th1 O5 100.9(13) 99_565 100_655 ?
O5 Th1 O5 100.9(13) . 2_665 ?
O5 Th1 O5 66.1(7) 2_665 100_655 ?
O5 Th1 O6 129.6(6) . . ?
O5 Th1 O6 129.6(6) 100_655 . ?
O5 Th1 O6 129.6(6) 2_665 . ?
O5 Th1 O6 129.6(6) 99_565 . ?
O5 Th1 Th1 33.3(3) 100_655 5 ?
O5 Th1 Th1 86.3(6) 100_655 105_666 ?
O5 Th1 Th1 33.3(3) 100_655 115 ?
O5 Th1 Th1 86.3(6) 99_565 115 ?
O5 Th1 Th1 33.3(3) 99_565 105_666 ?
O5 Th1 Th1 33.3(3) . 101_666 ?
O5 Th1 Th1 86.3(6) 100_655 101_666 ?
O5 Th1 Th1 86.3(6) . 105_666 ?
O5 Th1 Th1 86.3(6) . 5 ?
O5 Th1 Th1 86.3(6) 2_665 115 ?
O5 Th1 Th1 33.3(3) 2_665 5 ?
O5 Th1 Th1 33.3(3) . 115 ?
O5 Th1 Th1 33.3(3) 99_565 101_666 ?
O5 Th1 Th1 86.3(6) 2_665 101_666 ?
O5 Th1 Th1 86.3(6) 99_565 5 ?
O5 Th1 Th1 33.3(3) 2_665 105_666 ?
O6 Th1 Th1 135.000(1) . 105_666 ?
O6 Th1 Th1 135.000(2) . 101_666 ?
O6 Th1 Th1 135.000(2) . 5 ?
O6 Th1 Th1 135.000(1) . 115 ?
Th1 Th1 Th1 90.0 115 105_666 ?
Th1 Th1 Th1 60.000(1) 115 5 ?
Th1 Th1 Th1 90.0 101_666 5 ?
Th1 Th1 Th1 60.001(1) 105_666 5 ?
Th1 Th1 Th1 60.0 105_666 101_666 ?
Th1 Th1 Th1 60.0 115 101_666 ?

loop_
_geom_bond_atom_site_label_1
_geom_bond_atom_site_label_2
_geom_bond_distance
_geom_bond_site_symmetry_2
_geom_bond_publ_flag
C1 C2 1.51(4) . ?
C1 O1 1.22(2) . ?
C1 O2 1.22(2) . ?
C2 C3 1.3900 . ?
C2 C7 1.3900 . ?
C3 H3 0.9500 . ?
C3 C4 1.3900 . ?
C4 H4 0.9500 . ?
C4 C5 1.3900 . ?
C5 C6 1.3900 . ?
C5 C8 1.51(4) . ?
C6 H6 0.9500 . ?
C6 C7 1.3900 . ?
C7 H7 0.9500 . ?
C8 H8 0.9500 . ?
C8 C9 1.32(2) . ?
C9 H9 0.9500 . ?
C9 C10 1.52(4) . ?
C10 O3 1.22(2) . ?
C10 O4 1.22(2) . ?
O1 Th1 2.33(2) . ?
O5 Th1 2.371(7) 115 ?
O5 Th1 2.371(7) . ?
O5 Th1 2.371(7) 101_666 ?
O6 Th1 2.71(2) . ?
Th1 O5 2.371(7) 99_565 ?
Th1 O5 2.371(7) 2_665 ?
Th1 O5 2.371(7) 100_655 ?
Th1 Th1 3.9630(12) 115 ?
Th1 Th1 3.9630(12) 5 ?
Th1 Th1 3.9630(12) 105_666 ?
Th1 Th1 3.9630(12) 101_666 ?
